data_4518849
loop_
_publ_author_name
'Li, Chengcheng'
'Chang, Xiao-Yong'
'Huo, Luqiong'
'Tan, Haibo'
'Xing, Xiangyou'
'Xu, Chen'

_publ_section_title
;
 Hydration of Cyanohydrins by Highly Active Cationic Pt Catalysts:
 Mechanism and Scope
;
_journal_issue 14
_journal_name_full 'ACS Catalysis'
_journal_page_first 8716
_journal_page_last 8726
_journal_paper_doi 10.1021/acscatal.1c02254
_journal_volume 11
_journal_year 2021
_chemical_formula_moiety 'C36 H35 Fe O P3 Pt, 2(C F3 O3 S)'
_chemical_formula_sum 'C38 H35 F6 Fe O7 P3 Pt S2'
_chemical_formula_weight 1125.63
_space_group_crystal_system triclinic
_space_group_IT_number 2
_space_group_name_Hall '-P 1'
_space_group_name_H-M_alt 'P -1'
_atom_sites_solution_hydrogens geom
_atom_sites_solution_primary dual
_audit_creation_date 2020-11-30
_audit_creation_method
;
Olex2 1.3
(compiled 2020.07.31 svn.rc2a77460 for OlexSys, GUI svn.r6145)
;
_cell_angle_alpha 98.845(2)
_cell_angle_beta 100.326(2)
_cell_angle_gamma 94.635(2)
_cell_formula_units_Z 2
_cell_length_a 9.3276(6)
_cell_length_b 10.4475(7)
_cell_length_c 21.4237(14)
_cell_measurement_reflns_used 9984
_cell_measurement_temperature 100
_cell_measurement_theta_max 28.46
_cell_measurement_theta_min 2.61
_cell_volume 2016.9(2)
_computing_cell_refinement 'SAINT V8.38A (Bruker, 2018)'
_computing_data_reduction 'SAINT V8.38A (Bruker, 2018)'
_computing_molecular_graphics 'Olex2 1.3 (Dolomanov et al., 2009)'
_computing_publication_material 'Olex2 1.3 (Dolomanov et al., 2009)'
_computing_structure_refinement 'SHELXL 2018/3 (Sheldrick, 2015)'
_computing_structure_solution 'SHELXT 2014/5 (Sheldrick, 2014)'
_diffrn_ambient_temperature 100
_diffrn_detector 'Bruker PHOTON 100 area detector'
_diffrn_detector_area_resol_mean 7.9
_diffrn_detector_type 'CMOS area detector'
_diffrn_measured_fraction_theta_full 0.997
_diffrn_measured_fraction_theta_max 0.993
_diffrn_measurement_device 'three-circle diffractometer'
_diffrn_measurement_device_type 'Bruker CMOS area detector'
_diffrn_measurement_method '\w and \f scans'
_diffrn_radiation_monochromator 'mirror optics'
_diffrn_radiation_probe x-ray
_diffrn_radiation_type MoK\a
_diffrn_radiation_wavelength 0.71073
_diffrn_reflns_av_R_equivalents 0.0613
_diffrn_reflns_av_unetI/netI 0.0497
_diffrn_reflns_Laue_measured_fraction_full 0.997
_diffrn_reflns_Laue_measured_fraction_max 0.993
_diffrn_reflns_limit_h_max 12
_diffrn_reflns_limit_h_min -12
_diffrn_reflns_limit_k_max 13
_diffrn_reflns_limit_k_min -14
_diffrn_reflns_limit_l_max 28
_diffrn_reflns_limit_l_min -28
_diffrn_reflns_number 38576
_diffrn_reflns_point_group_measured_fraction_full 0.997
_diffrn_reflns_point_group_measured_fraction_max 0.993
_diffrn_reflns_theta_full 25.242
_diffrn_reflns_theta_max 28.499
_diffrn_reflns_theta_min 2.360
_diffrn_source 'microfocus sealed X-ray tube'
_diffrn_source_current 1.0
_diffrn_source_power 0.05
_diffrn_source_type 'Incoatec I\ms'
_diffrn_source_voltage 50.0
_diffrn_standards_number 0
_exptl_absorpt_coefficient_mu 4.123
_exptl_absorpt_correction_T_max 0.7457
_exptl_absorpt_correction_T_min 0.4706
_exptl_absorpt_correction_type multi-scan
_exptl_absorpt_process_details
;
SADABS-2016/2 (Bruker,2016/2) was used for absorption correction.
wR2(int) was 0.1104 before and 0.0720 after correction.
The Ratio of minimum to maximum transmission is 0.6311.
The \l/2 correction factor is Not present.
;
_exptl_crystal_colour red
_exptl_crystal_colour_primary red
_exptl_crystal_density_diffrn 1.854
_exptl_crystal_description block
_exptl_crystal_F_000 1108
_exptl_crystal_size_max 0.32
_exptl_crystal_size_mid 0.28
_exptl_crystal_size_min 0.22
_refine_diff_density_max 3.370
_refine_diff_density_min -2.075
_refine_diff_density_rms 0.148
_refine_ls_extinction_method none
_refine_ls_goodness_of_fit_ref 1.095
_refine_ls_hydrogen_treatment constr
_refine_ls_matrix_type full
_refine_ls_number_parameters 834
_refine_ls_number_reflns 10144
_refine_ls_number_restraints 1538
_refine_ls_restrained_S_all 1.038
_refine_ls_R_factor_all 0.0478
_refine_ls_R_factor_gt 0.0406
_refine_ls_shift/su_max 0.002
_refine_ls_shift/su_mean 0.000
_refine_ls_structure_factor_coef Fsqd
_refine_ls_weighting_details 'w=1/[\s^2^(Fo^2^)+(0.0164P)^2^+10.6898P] where P=(Fo^2^+2Fc^2^)/3'
_refine_ls_weighting_scheme calc
_refine_ls_wR_factor_gt 0.0908
_refine_ls_wR_factor_ref 0.0944
_reflns_Friedel_coverage 0.000
_reflns_number_gt 9145
_reflns_number_total 10144
_reflns_threshold_expression 'I > 2\s(I)'
_cod_data_source_file cs1c02254_si_005.cif
_cod_data_source_block cxy1532_0m
_cod_depositor_comments 'Adding full bibliography for 4518848--4518852.cif.'
_cod_database_code 4518849
_shelx_shelxl_version_number 2018/3
_shelx_space_group_comment
;
The symmetry employed for this shelxl refinement is uniquely defined
by the following loop, which should always be used as a source of
symmetry information in preference to the above space-group names.
They are only intended as comments.
;
_shelx_estimated_absorpt_t_max 0.464
_shelx_estimated_absorpt_t_min 0.352
_olex2_refinement_description
;
1. Fixed Uiso
 At 1.2 times of:
  All C(H) groups
 At 1.5 times of:
  All C(H,H,H) groups, All O(H) groups
2. Restrained distances
 C43-C44 = C17-C12 = C43-C42 = C21-C12 = C42-C47 = C25-C21 = C46-C47 = C25-C22
 = C44-C45 = C34-C17 = C46-C45 = C22-C34
 1.39 with sigma of 0.02
 F1-C48 = F2-C48 = F3-C48 = F9-C50 = F7-C50 = F8-C50
 1.34 with sigma of 0.02
 S1-O2 = S3-O8 = S3-O9 = S3-O10 = S1-O4 = S1-O3
 1.44 with sigma of 0.02
 S2-C49
 1.83 with sigma of 0.02
 S2-O7 = S2-O5 = S2-O6
 1.44 with sigma of 0.02
 S3-C50 = S1-C48
 1.83 with sigma of 0.02
 F5-C49 = F6-C49 = F4-C49
 1.34 with sigma of 0.02
 C53-S6
 1.82 with sigma of 0.02
 C53-F16 = C53-F17 = C53-F18
 1.33 with sigma of 0.02
 S6-O17 = S6-O18 = S6-O19
 1.44 with sigma of 0.02
 C51-S4
 1.82 with sigma of 0.02
 S4-O11 = S4-O12 = S4-O13
 1.44 with sigma of 0.02
 C51-F10 = C51-F11 = C51-F12
 1.33 with sigma of 0.02
 C52-F13 = C52-F14 = C52-F15
 1.33 with sigma of 0.02
 C52-S5
 1.82 with sigma of 0.02
 S5-O14 = S5-O15 = S5-O16
 1.44 with sigma of 0.02
 O7-O5
 2.44 with sigma of 0.04
 F5-F6
 2.14 with sigma of 0.04
 O7-O6
 2.44 with sigma of 0.04
 C21-C22 = C42-C46 = C47-C45 = C34-C25
 2.42 with sigma of 0.04
 F6-F4
 2.14 with sigma of 0.04
 C50-O9
 2.56 with sigma of 0.04
 C50-O8
 2.56 with sigma of 0.04
 C48-O2
 2.56 with sigma of 0.04
 F5-F4
 2.14 with sigma of 0.04
 C50-O10
 2.56 with sigma of 0.04
 C48-O3
 2.56 with sigma of 0.04
 C48-O4
 2.56 with sigma of 0.04
 O6-O5
 2.44 with sigma of 0.04
 O9-O10
 2.44 with sigma of 0.04
 O10-O8
 2.44 with sigma of 0.04
 O9-O8
 2.44 with sigma of 0.04
 C51-O13
 2.57 with sigma of 0.04
 C53-O17
 2.58 with sigma of 0.04
 C53-O18
 2.56 with sigma of 0.04
 C51-O12
 2.56 with sigma of 0.04
 C53-O19
 2.57 with sigma of 0.04
 C51-O11
 2.58 with sigma of 0.04
 C52-O16
 2.57 with sigma of 0.04
 C52-O14
 2.58 with sigma of 0.04
 C52-O15
 2.56 with sigma of 0.04
 O11-O12 \\sim O12-O13 \\sim O11-O13
 with sigma of 0.04
 P4-C43 \\sim P3-C12
 with sigma of 0.02
 S4-F10 \\sim S4-F11 \\sim S4-F12
 with sigma of 0.04
 O17-O18 \\sim O18-O19 \\sim O17-O19
 with sigma of 0.04
 S6-F16 \\sim S6-F17 \\sim S6-F18
 with sigma of 0.04
 F16-F17 \\sim F17-F18 \\sim F18-F16
 with sigma of 0.04
 C53-F16 \\sim C53-F17 \\sim C53-F18
 with sigma of 0.02
 C53-O17 \\sim C53-O18 \\sim C53-O19
 with sigma of 0.04
 S6-O17 \\sim S6-O18 \\sim S6-O19
 with sigma of 0.02
 S4-O11 \\sim S4-O12 \\sim S4-O13
 with sigma of 0.02
 C51-O11 \\sim C51-O12 \\sim C51-O13
 with sigma of 0.04
 C51-F10 \\sim C51-F11 \\sim C51-F12
 with sigma of 0.02
 F10-F11 \\sim F11-F12 \\sim F12-F10
 with sigma of 0.04
 C52-O14 \\sim C52-O15 \\sim C52-O16
 with sigma of 0.04
 C52-F13 \\sim C52-F14 \\sim C52-F15
 with sigma of 0.02
 F13-F14 \\sim F14-F15 \\sim F15-F13
 with sigma of 0.04
 O14-O15 \\sim O15-O16 \\sim O14-O16
 with sigma of 0.04
 S5-F13 \\sim S5-F14 \\sim S5-F15
 with sigma of 0.04
 S5-O14 \\sim S5-O15 \\sim S5-O16
 with sigma of 0.02
3. Restrained planarity
 P4, C42, C43, C44, C45, C46, C47
 with sigma of 0.1
4. Uiso/Uaniso restraints and constraints
S6 \\sim F16 \\sim F17 \\sim F18 \\sim O17 \\sim O18 \\sim O19 \\sim C53:
within 2A with sigma of 0.04 and sigma for terminal atoms of 0.08 within 2A
C4 \\sim C24 \\sim C26 \\sim C27 \\sim C28 \\sim C29 \\sim C37 \\sim C38 \\sim
C39 \\sim C40 \\sim C41: within 2A with sigma of 0.01 and sigma for terminal
atoms of 0.02 within 2A
S4 \\sim F10 \\sim F11 \\sim F12 \\sim O11 \\sim O12 \\sim O13 \\sim C51:
within 2A with sigma of 0.04 and sigma for terminal atoms of 0.08 within 2A
C42 \\sim C43 \\sim C44 \\sim C45 \\sim C46 \\sim C47: within 2A with sigma of
0.01 and sigma for terminal atoms of 0.02 within 2A
S5 \\sim F13 \\sim F14 \\sim F15 \\sim O14 \\sim O15 \\sim O16 \\sim C52:
within 2A with sigma of 0.04 and sigma for terminal atoms of 0.08 within 2A
S4 \\sim F10 \\sim F11 \\sim F12 \\sim O11 \\sim O12 \\sim O13 \\sim C51 \\sim
S5 \\sim F13 \\sim F14 \\sim F15 \\sim O14 \\sim O15 \\sim O16 \\sim C52 \\sim
S2 \\sim F4 \\sim F5 \\sim F6 \\sim O5 \\sim O6 \\sim O7 \\sim C49: within 2A
with sigma of 0.01 and sigma for terminal atoms of 0.02 within 2A
S3 \\sim F7 \\sim F8 \\sim F9 \\sim O8 \\sim O9 \\sim O10 \\sim C50 \\sim S1
\\sim F1 \\sim F2 \\sim F3 \\sim O2 \\sim O3 \\sim O4 \\sim C48 \\sim S6 \\sim
F16 \\sim F17 \\sim F18 \\sim O17 \\sim O18 \\sim O19 \\sim C53: within 2A with
sigma of 0.01 and sigma for terminal atoms of 0.02 within 2A
Uanis(O4) = Uanis(O10)
Uanis(C50) = Uanis(C48)
Uanis(C12) = Uanis(C43)
Uanis(F2) = Uanis(F8)
Uanis(S3) = Uanis(S1)
Uanis(F1) = Uanis(F7)
Uanis(P3) = Uanis(P4)
Uanis(O9) = Uanis(O3)
Uanis(F9) = Uanis(F3)
Uanis(C45) = Uanis(C34)
Uanis(O2) = Uanis(O8)
Uanis(C47) = Uanis(C25)
Uanis(C46) = Uanis(C22)
Uanis(C21) = Uanis(C42)
Uanis(C44) = Uanis(C17)
Uanis(C24) = Uanis(C38)
5. Rigid body (RIGU) restrains
 S4, F10, F11, F12, O11, O12, O13, C51
 with sigma for 1-2 distances of 0.004 and sigma for 1-3 distances of 0.004
 S6, F16, F17, F18, O17, O18, O19, C53
 with sigma for 1-2 distances of 0.004 and sigma for 1-3 distances of 0.004
 S5, F13, F14, F15, O14, O15, O16, C52
 with sigma for 1-2 distances of 0.004 and sigma for 1-3 distances of 0.004
6. Others
 1*[Sof(S2)+Sof(F4)+Sof(F5)+Sof(F6)+Sof(O5)+Sof(O6)+Sof(O7)+Sof(C49)]+1*
 [Sof(S4)+Sof(F10)+Sof(F11)+Sof(F12)+Sof(O11)+Sof(O12)+Sof(O13)+Sof(C51)]+1*
 [Sof(S5)+Sof(F13)+Sof(F14)+Sof(F15)+Sof(O14)+Sof(O15)+Sof(O16)+Sof(C52)]=1
 with esd of 0
 1*[Sof(S1)+Sof(F1)+Sof(F2)+Sof(F3)+Sof(O2)+Sof(O3)+Sof(O4)+Sof(C48)]+1*
 [Sof(S3)+Sof(F7)+Sof(F8)+Sof(F9)+Sof(O8)+Sof(O9)+Sof(O10)+Sof(C50)]+1*[Sof(S6)+
 Sof(F16)+Sof(F17)+Sof(F18)+Sof(O17)+Sof(O18)+Sof(O19)+Sof(C53)]=1 with esd of 0
 Sof(C37)=Sof(H37)=Sof(C38)=Sof(H38)=Sof(C39)=Sof(H39)=Sof(C40)=Sof(H40)=
 Sof(C41)=Sof(H41)=1-FVAR(1)
 Sof(C24)=Sof(H24)=Sof(C26)=Sof(H26)=Sof(C27)=Sof(H27)=Sof(C28)=Sof(H28)=
 Sof(C29)=Sof(H29)=FVAR(1)
 Sof(P4)=Sof(C42)=Sof(H42)=Sof(C43)=Sof(C44)=Sof(H44)=Sof(C45)=Sof(H45)=
 Sof(C46)=Sof(H46)=Sof(C47)=Sof(H47)=1-FVAR(2)
 Sof(P3)=Sof(C12)=Sof(C17)=Sof(H17)=Sof(C21)=Sof(H21)=Sof(C22)=Sof(H22)=
 Sof(C25)=Sof(H25)=Sof(C34)=Sof(H34)=FVAR(2)
 Sof(S1)=Sof(F1)=Sof(F2)=Sof(F3)=Sof(O2)=Sof(O3)=Sof(O4)=Sof(C48)=FVAR(3)
 Sof(S2)=Sof(F4)=Sof(F5)=Sof(F6)=Sof(O5)=Sof(O6)=Sof(O7)=Sof(C49)=FVAR(4)
 Sof(S4)=Sof(F10)=Sof(F11)=Sof(F12)=Sof(O11)=Sof(O12)=Sof(O13)=Sof(C51)=FVAR(5)
 Sof(S5)=Sof(F13)=Sof(F14)=Sof(F15)=Sof(O14)=Sof(O15)=Sof(O16)=Sof(C52)=FVAR(6)
 Sof(S3)=Sof(F7)=Sof(F8)=Sof(F9)=Sof(O8)=Sof(O9)=Sof(O10)=Sof(C50)=FVAR(7)
 Sof(S6)=Sof(F16)=Sof(F17)=Sof(F18)=Sof(O17)=Sof(O18)=Sof(O19)=Sof(C53)=FVAR(8)
7.a Aromatic/amide H refined with riding coordinates:
 C2(H2), C5(H5), C6(H6), C8(H8), C9(H9), C10(H10), C13(H13), C14(H14),
 C15(H15), C16(H16), C18(H18), C19(H19), C20(H20), C23(H23), C30(H30), C31(H31),
  C32(H32), C35(H35), C17(H17), C21(H21), C22(H22), C24(H24), C25(H25),
 C26(H26), C27(H27), C28(H28), C29(H29), C34(H34), C37(H37), C38(H38), C39(H39),
  C40(H40), C41(H41), C42(H42), C44(H44), C45(H45), C46(H46), C47(H47)
7.b Idealised Me refined as rotating group:
 C33(H33A,H33B,H33C), C36(H36A,H36B,H36C)
7.c Idealised tetrahedral OH refined as rotating group:
 O1(H1)
;
_olex2_submission_special_instructions 'No special instructions were received'

loop_
_space_group_symop_operation_xyz
'x, y, z'
'-x, -y, -z'

loop_
_atom_site_label
_atom_site_type_symbol
_atom_site_fract_x
_atom_site_fract_y
_atom_site_fract_z
_atom_site_U_iso_or_equiv
_atom_site_adp_type
_atom_site_occupancy
_atom_site_site_symmetry_order
_atom_site_calc_flag
_atom_site_refinement_flags_posn
_atom_site_refinement_flags_adp
_atom_site_refinement_flags_occupancy
_atom_site_disorder_assembly
_atom_site_disorder_group
Pt1 Pt 0.37815(2) 0.57941(2) 0.74547(2) 0.02042(6) Uani 1 1 d . . . . .
Fe1 Fe 0.14294(7) 0.39877(6) 0.75873(3) 0.02139(14) Uani 1 1 d . . . . .
P1 P 0.34975(14) 0.64998(12) 0.84862(6) 0.0244(2) Uani 1 1 d . . . . .
P2 P 0.58166(15) 0.69562(13) 0.73943(7) 0.0298(3) Uani 1 1 d . . . . .
O1 O 0.6417(5) 0.6333(4) 0.6781(2) 0.0424(10) Uani 1 1 d . . . . .
H1 H 0.716176 0.680375 0.674618 0.064 Uiso 1 1 calc R U . . .
C1 C 0.1476(5) 0.4084(4) 0.6615(2) 0.0230(9) Uani 1 1 d . . . . .
C2 C 0.0524(5) 0.4992(5) 0.6862(3) 0.0290(11) Uani 1 1 d . . . . .
H2 H 0.063017 0.590904 0.687935 0.035 Uiso 1 1 calc R U . . .
C3 C 0.2637(6) 0.4908(5) 0.8486(2) 0.0287(10) Uani 1 1 d . . . . .
C4 C 0.2930(5) 0.5346(4) 0.5745(2) 0.0219(9) Uani 1 1 d . U . . .
C5 C -0.0585(5) 0.4267(5) 0.7073(3) 0.0403(14) Uani 1 1 d . . . . .
H5 H -0.135709 0.461575 0.725568 0.048 Uiso 1 1 calc R U . . .
C6 C 0.1175(7) 0.4495(6) 0.8530(3) 0.0377(13) Uani 1 1 d . . . . .
H6 H 0.048350 0.504152 0.866542 0.045 Uiso 1 1 calc R U . . .
C7 C 0.4993(6) 0.6938(5) 0.9171(2) 0.0336(12) Uani 1 1 d . . . . .
C8 C 0.0909(6) 0.2815(5) 0.6691(3) 0.0301(11) Uani 1 1 d . . . . .
H8 H 0.131209 0.202560 0.657564 0.036 Uiso 1 1 calc R U . . .
C9 C 0.3285(6) 0.3758(5) 0.8251(2) 0.0297(11) Uani 1 1 d . . . . .
H9 H 0.425086 0.373888 0.816780 0.036 Uiso 1 1 calc R U . . .
C10 C -0.0356(6) 0.2935(5) 0.6968(3) 0.0396(14) Uani 1 1 d . . . . .
H10 H -0.094876 0.223883 0.706644 0.047 Uiso 1 1 calc R U . . .
C11 C 0.2182(6) 0.7638(5) 0.8611(3) 0.0340(12) Uani 1 1 d . . . . .
C13 C 0.1706(6) 0.8389(5) 0.8155(3) 0.0385(13) Uani 1 1 d . . . . .
H13 H 0.206862 0.830383 0.776526 0.046 Uiso 1 1 calc R U . . .
C14 C 0.0930(7) 0.3124(6) 0.8336(3) 0.0427(14) Uani 1 1 d . . . . .
H14 H 0.004463 0.259196 0.832054 0.051 Uiso 1 1 calc R U . . .
C15 C 0.2230(7) 0.2680(5) 0.8169(3) 0.0385(13) Uani 1 1 d . . . . .
H15 H 0.236433 0.179950 0.802453 0.046 Uiso 1 1 calc R U . . .
C16 C 0.5412(7) 0.8224(6) 0.9441(3) 0.0435(14) Uani 1 1 d . . . . .
H16 H 0.486936 0.888487 0.929019 0.052 Uiso 1 1 calc R U . . .
C18 C 0.1633(7) 0.7751(6) 0.9180(3) 0.0475(16) Uani 1 1 d . . . . .
H18 H 0.194508 0.723347 0.949577 0.057 Uiso 1 1 calc R U . . .
C19 C 0.7438(9) 0.7611(7) 1.0146(3) 0.060(2) Uani 1 1 d . . . . .
H19 H 0.828350 0.784783 1.047837 0.072 Uiso 1 1 calc R U . . .
C20 C 0.5792(10) 0.5987(7) 0.9391(3) 0.067(2) Uani 1 1 d . . . . .
H20 H 0.550409 0.509487 0.920922 0.080 Uiso 1 1 calc R U . . .
C23 C 0.7026(11) 0.6343(8) 0.9881(4) 0.083(3) Uani 1 1 d . . . . .
H23 H 0.758243 0.569011 1.003096 0.099 Uiso 1 1 calc R U . . .
C30 C 0.0693(7) 0.9276(6) 0.8263(4) 0.0533(19) Uani 1 1 d . . . . .
H30 H 0.037349 0.979360 0.794821 0.064 Uiso 1 1 calc R U . . .
C31 C 0.6630(8) 0.8551(7) 0.9932(3) 0.0530(18) Uani 1 1 d . . . . .
H31 H 0.690961 0.943886 1.012387 0.064 Uiso 1 1 calc R U . . .
C32 C 0.0613(8) 0.8640(8) 0.9277(4) 0.064(2) Uani 1 1 d . . . . .
H32 H 0.022769 0.872207 0.966092 0.077 Uiso 1 1 calc R U . . .
C33 C 0.7292(6) 0.6913(8) 0.8071(4) 0.058(2) Uani 1 1 d . . . . .
H33A H 0.736195 0.600904 0.813380 0.087 Uiso 1 1 calc R U . . .
H33B H 0.708881 0.742852 0.846104 0.087 Uiso 1 1 calc R U . . .
H33C H 0.822067 0.727807 0.798145 0.087 Uiso 1 1 calc R U . . .
C35 C 0.0163(8) 0.9397(7) 0.8820(5) 0.061(2) Uani 1 1 d . . . . .
H35 H -0.051784 1.000533 0.889407 0.073 Uiso 1 1 calc R U . . .
C36 C 0.5651(10) 0.8603(6) 0.7350(5) 0.070(3) Uani 1 1 d . . . . .
H36A H 0.660761 0.904642 0.733458 0.106 Uiso 1 1 calc R U . . .
H36B H 0.530628 0.901661 0.772966 0.106 Uiso 1 1 calc R U . . .
H36C H 0.494577 0.866561 0.696011 0.106 Uiso 1 1 calc R U . . .
P3 P 0.3157(18) 0.4519(12) 0.6469(9) 0.0161(13) Uani 0.565(5) 1 d D . P A 1
C12 C 0.3916(13) 0.3018(12) 0.6225(6) 0.0265(18) Uani 0.565(5) 1 d D . P A 1
C17 C 0.5183(12) 0.2744(11) 0.6603(5) 0.0242(17) Uani 0.565(5) 1 d D . P A 1
H17 H 0.567992 0.336058 0.696619 0.029 Uiso 0.565(5) 1 calc R U P A 1
C21 C 0.3082(10) 0.2032(8) 0.5743(4) 0.0265(14) Uani 0.565(5) 1 d D . P A 1
H21 H 0.214505 0.218016 0.552581 0.032 Uiso 0.565(5) 1 calc R U P A 1
C22 C 0.4960(11) 0.0623(9) 0.5930(5) 0.0309(18) Uani 0.565(5) 1 d D . P A 1
H22 H 0.535865 -0.016696 0.581291 0.037 Uiso 0.565(5) 1 calc R U P A 1
C24 C 0.2574(14) 0.6766(12) 0.4763(6) 0.0317(14) Uani 0.496(5) 1 d . U P A 1
H24 H 0.245621 0.725151 0.442072 0.038 Uiso 0.496(5) 1 calc R U P A 1
C25 C 0.3616(10) 0.0845(9) 0.5584(5) 0.0324(16) Uani 0.565(5) 1 d D . P A 1
H25 H 0.307463 0.019693 0.524532 0.039 Uiso 0.565(5) 1 calc R U P A 1
C26 C 0.3095(11) 0.4770(10) 0.5161(5) 0.0266(17) Uani 0.496(5) 1 d . U P A 1
H26 H 0.332424 0.389610 0.509129 0.032 Uiso 0.496(5) 1 calc R U P A 1
C27 C 0.2564(12) 0.6610(10) 0.5875(5) 0.0287(19) Uani 0.496(5) 1 d . U P A 1
H27 H 0.242799 0.697370 0.629212 0.034 Uiso 0.496(5) 1 calc R U P A 1
C28 C 0.2921(13) 0.5483(11) 0.4661(5) 0.0325(18) Uani 0.496(5) 1 d . U P A 1
H28 H 0.303858 0.509447 0.424475 0.039 Uiso 0.496(5) 1 calc R U P A 1
C29 C 0.2403(12) 0.7323(11) 0.5376(5) 0.0325(18) Uani 0.496(5) 1 d . U P A 1
H29 H 0.217506 0.819586 0.545300 0.039 Uiso 0.496(5) 1 calc R U P A 1
C34 C 0.5724(10) 0.1543(10) 0.6444(5) 0.0266(16) Uani 0.565(5) 1 d D . P A 1
H34 H 0.661479 0.136103 0.668967 0.032 Uiso 0.565(5) 1 calc R U P A 1
P4 P 0.330(2) 0.4709(16) 0.6426(12) 0.0161(13) Uani 0.435(5) 1 d D . P A 2
C37 C 0.3612(12) 0.6828(11) 0.5022(5) 0.0307(18) Uani 0.504(5) 1 d . U P A 2
H37 H 0.424316 0.752505 0.494822 0.037 Uiso 0.504(5) 1 calc R U P A 2
C38 C 0.2419(14) 0.6268(12) 0.4557(6) 0.0317(14) Uani 0.504(5) 1 d . U P A 2
H38 H 0.223274 0.658578 0.416087 0.038 Uiso 0.504(5) 1 calc R U P A 2
C39 C 0.1480(12) 0.5242(11) 0.4654(5) 0.0334(19) Uani 0.504(5) 1 d . U P A 2
H39 H 0.067652 0.484669 0.432442 0.040 Uiso 0.504(5) 1 calc R U P A 2
C40 C 0.1734(11) 0.4810(10) 0.5237(5) 0.0283(18) Uani 0.504(5) 1 d . U P A 2
H40 H 0.107819 0.412042 0.530232 0.034 Uiso 0.504(5) 1 calc R U P A 2
C41 C 0.3884(11) 0.6367(10) 0.5601(5) 0.0273(17) Uani 0.504(5) 1 d . U P A 2
H41 H 0.473060 0.673755 0.591281 0.033 Uiso 0.504(5) 1 calc R U P A 2
C42 C 0.3910(12) 0.2441(10) 0.5735(5) 0.0265(14) Uani 0.435(5) 1 d D U P A 2
H42 H 0.329876 0.269345 0.538027 0.032 Uiso 0.435(5) 1 calc R U P A 2
C43 C 0.4223(15) 0.3242(15) 0.6338(7) 0.0265(18) Uani 0.435(5) 1 d D U P A 2
C44 C 0.5245(16) 0.2993(14) 0.6849(6) 0.0242(17) Uani 0.435(5) 1 d D U P A 2
H44 H 0.552807 0.360538 0.723759 0.029 Uiso 0.435(5) 1 calc R U P A 2
C45 C 0.5836(13) 0.1815(12) 0.6769(6) 0.0266(16) Uani 0.435(5) 1 d D U P A 2
H45 H 0.649076 0.158681 0.711795 0.032 Uiso 0.435(5) 1 calc R U P A 2
C46 C 0.5481(15) 0.0977(14) 0.6190(7) 0.0309(18) Uani 0.435(5) 1 d D U P A 2
H46 H 0.590561 0.017949 0.614622 0.037 Uiso 0.435(5) 1 calc R U P A 2
C47 C 0.4517(13) 0.1258(11) 0.5664(6) 0.0324(16) Uani 0.435(5) 1 d D U P A 2
H47 H 0.427816 0.066276 0.526888 0.039 Uiso 0.435(5) 1 calc R U P A 2
S4 S 0.7359(5) 0.3066(5) 0.9018(2) 0.0285(10) Uani 0.263(3) 1 d D U P B 2
F10 F 0.673(2) 0.0640(16) 0.9099(8) 0.044(3) Uani 0.263(3) 1 d D U P B 2
F11 F 0.7536(16) 0.0939(14) 0.8255(7) 0.042(3) Uani 0.263(3) 1 d D U P B 2
F12 F 0.5327(17) 0.128(2) 0.8334(9) 0.041(4) Uani 0.263(3) 1 d D U P B 2
O11 O 0.642(2) 0.3395(18) 0.9471(10) 0.038(4) Uani 0.263(3) 1 d D U P B 2
O12 O 0.8867(17) 0.309(3) 0.9320(14) 0.035(4) Uani 0.263(3) 1 d D U P B 2
O13 O 0.718(2) 0.3743(16) 0.8477(7) 0.030(3) Uani 0.263(3) 1 d D U P B 2
C51 C 0.6702(15) 0.1408(13) 0.8661(6) 0.036(2) Uani 0.263(3) 1 d D U P B 2
S3 S -0.1055(17) -0.1301(19) 0.6363(9) 0.0252(7) Uani 0.257(2) 1 d D U P C 2
F7 F -0.145(2) 0.0250(18) 0.5507(8) 0.0454(16) Uani 0.257(2) 1 d D U P C 2
F8 F -0.057(2) -0.1504(17) 0.5178(8) 0.0487(17) Uani 0.257(2) 1 d D U P C 2
F9 F 0.0831(13) -0.0032(16) 0.5838(7) 0.0473(16) Uani 0.257(2) 1 d D U P C 2
O8 O 0.0140(14) -0.2073(13) 0.6556(7) 0.0310(19) Uani 0.257(2) 1 d D U P C 2
O9 O -0.2473(16) -0.2006(16) 0.6074(8) 0.036(2) Uani 0.257(2) 1 d D U P C 2
O10 O -0.115(3) -0.015(2) 0.6814(12) 0.037(2) Uani 0.257(2) 1 d D U P C 2
C50 C -0.0545(17) -0.0594(16) 0.5699(7) 0.0311(14) Uani 0.257(2) 1 d D U P C 2
S1 S -0.1225(9) -0.1338(11) 0.6350(5) 0.0252(7) Uani 0.442(2) 1 d D U P D 1
F1 F 0.0259(10) -0.0754(9) 0.5498(4) 0.0454(16) Uani 0.442(2) 1 d D U P D 1
F2 F -0.0024(10) -0.2795(8) 0.5544(4) 0.0487(17) Uani 0.442(2) 1 d D U P D 1
F3 F 0.1514(8) -0.1519(9) 0.6284(4) 0.0473(16) Uani 0.442(2) 1 d D U P D 1
O2 O -0.108(3) -0.2346(14) 0.6770(10) 0.0310(19) Uani 0.442(2) 1 d D U P D 1
O3 O -0.2553(13) -0.1597(15) 0.5866(6) 0.036(2) Uani 0.442(2) 1 d D U P D 1
O4 O -0.0807(14) -0.0044(11) 0.6699(6) 0.037(2) Uani 0.442(2) 1 d D U P D 1
C48 C 0.0220(11) -0.1626(10) 0.5898(5) 0.0311(14) Uani 0.442(2) 1 d D U P D 1
S5 S 0.7443(5) 0.2631(5) 0.8629(3) 0.0383(11) Uani 0.288(3) 1 d D U P E 3
F13 F 0.4904(14) 0.1250(16) 0.8470(7) 0.038(3) Uani 0.288(3) 1 d D U P E 3
F14 F 0.5391(16) 0.2698(12) 0.9311(6) 0.047(3) Uani 0.288(3) 1 d D U P E 3
F15 F 0.643(2) 0.0964(15) 0.9295(8) 0.053(3) Uani 0.288(3) 1 d D U P E 3
O14 O 0.788(2) 0.157(2) 0.8209(9) 0.042(4) Uani 0.288(3) 1 d D U P E 3
O15 O 0.670(2) 0.3569(19) 0.8297(11) 0.030(4) Uani 0.288(3) 1 d D U P E 3
O16 O 0.850(2) 0.3205(19) 0.9201(9) 0.045(4) Uani 0.288(3) 1 d D U P E 3
C52 C 0.5974(14) 0.1833(12) 0.8938(6) 0.0367(19) Uani 0.288(3) 1 d D U P E 3
S6 S -0.0558(5) -0.1064(4) 0.6662(2) 0.0263(9) Uani 0.300(3) 1 d D U P F 3
F16 F -0.1196(17) 0.0254(13) 0.5713(6) 0.047(3) Uani 0.300(3) 1 d D U P F 3
F17 F -0.2749(16) -0.1440(19) 0.5709(8) 0.045(3) Uani 0.300(3) 1 d D U P F 3
F18 F -0.0710(15) -0.1711(13) 0.5401(6) 0.048(3) Uani 0.300(3) 1 d D U P F 3
O17 O 0.0954(12) -0.0717(14) 0.6693(7) 0.046(3) Uani 0.300(3) 1 d D U P F 3
O18 O -0.1298(18) -0.0140(14) 0.7015(7) 0.039(3) Uani 0.300(3) 1 d D U P F 3
O19 O -0.099(3) -0.2397(17) 0.6715(14) 0.028(3) Uani 0.300(3) 1 d D U P F 3
C53 C -0.1336(14) -0.0977(12) 0.5821(6) 0.0360(19) Uani 0.300(3) 1 d D U P F 3
S2 S 0.6775(3) 0.2129(2) 0.82486(13) 0.0218(6) Uani 0.450(3) 1 d D U P G 1
F4 F 0.8617(13) 0.2796(13) 0.9346(7) 0.041(3) Uani 0.450(3) 1 d D U P G 1
F5 F 0.6351(13) 0.2914(9) 0.9423(5) 0.037(2) Uani 0.450(3) 1 d D U P G 1
F6 F 0.7278(12) 0.1085(9) 0.9290(5) 0.045(2) Uani 0.450(3) 1 d D U P G 1
O5 O 0.6945(16) 0.3471(11) 0.8166(6) 0.028(3) Uani 0.450(3) 1 d D U P G 1
O6 O 0.7872(12) 0.1374(12) 0.8016(5) 0.026(2) Uani 0.450(3) 1 d D U P G 1
O7 O 0.5298(10) 0.1482(11) 0.8093(5) 0.035(2) Uani 0.450(3) 1 d D U P G 1
C49 C 0.7270(12) 0.2252(11) 0.9110(5) 0.0316(17) Uani 0.450(3) 1 d D U P G 1

loop_
_atom_site_aniso_label
_atom_site_aniso_U_11
_atom_site_aniso_U_22
_atom_site_aniso_U_33
_atom_site_aniso_U_23
_atom_site_aniso_U_13
_atom_site_aniso_U_12
Pt1 0.01748(9) 0.02736(10) 0.01548(8) 0.00361(6) 0.00289(6) -0.00221(6)
Fe1 0.0172(3) 0.0180(3) 0.0305(4) 0.0048(3) 0.0087(3) 0.0010(2)
P1 0.0304(6) 0.0241(6) 0.0183(5) 0.0019(4) 0.0082(5) -0.0042(5)
P2 0.0289(7) 0.0247(6) 0.0381(7) 0.0028(5) 0.0179(6) -0.0043(5)
O1 0.042(2) 0.030(2) 0.062(3) 0.0045(19) 0.033(2) -0.0028(17)
C1 0.025(2) 0.015(2) 0.026(2) -0.0009(17) -0.0027(18) 0.0048(17)
C2 0.021(2) 0.017(2) 0.047(3) 0.005(2) 0.000(2) 0.0048(18)
C3 0.034(3) 0.026(2) 0.026(2) 0.0048(19) 0.010(2) -0.005(2)
C4 0.024(2) 0.021(2) 0.021(2) 0.0034(16) 0.0031(17) 0.0040(17)
C5 0.013(2) 0.032(3) 0.078(4) 0.016(3) 0.005(2) 0.006(2)
C6 0.040(3) 0.037(3) 0.038(3) 0.002(2) 0.023(3) -0.012(2)
C7 0.046(3) 0.035(3) 0.016(2) 0.005(2) 0.003(2) -0.012(2)
C8 0.029(3) 0.018(2) 0.039(3) 0.003(2) -0.004(2) 0.0031(19)
C9 0.037(3) 0.030(3) 0.024(2) 0.012(2) 0.004(2) 0.006(2)
C10 0.021(2) 0.029(3) 0.065(4) 0.010(3) -0.003(2) 0.000(2)
C11 0.041(3) 0.020(2) 0.039(3) -0.006(2) 0.016(2) -0.008(2)
C13 0.037(3) 0.024(3) 0.051(4) 0.000(2) 0.011(3) -0.007(2)
C14 0.049(4) 0.038(3) 0.044(3) 0.010(3) 0.022(3) -0.012(3)
C15 0.056(4) 0.026(3) 0.038(3) 0.017(2) 0.013(3) 0.003(2)
C16 0.047(4) 0.041(3) 0.035(3) -0.005(3) 0.003(3) -0.003(3)
C18 0.053(4) 0.043(3) 0.044(4) -0.011(3) 0.026(3) -0.011(3)
C19 0.081(5) 0.063(5) 0.023(3) 0.016(3) -0.014(3) -0.029(4)
C20 0.099(6) 0.038(4) 0.044(4) 0.014(3) -0.034(4) -0.009(4)
C23 0.110(7) 0.057(5) 0.061(5) 0.033(4) -0.045(5) -0.014(5)
C30 0.036(3) 0.026(3) 0.088(5) -0.008(3) 0.003(3) -0.003(2)
C31 0.059(4) 0.047(4) 0.041(4) -0.010(3) 0.005(3) -0.019(3)
C32 0.048(4) 0.057(4) 0.073(5) -0.042(4) 0.034(4) -0.021(3)
C33 0.020(3) 0.072(5) 0.066(5) -0.014(4) 0.001(3) -0.018(3)
C35 0.037(4) 0.034(3) 0.098(6) -0.029(4) 0.014(4) -0.002(3)
C36 0.092(6) 0.025(3) 0.109(7) 0.000(4) 0.072(6) 0.002(3)
P3 0.018(3) 0.017(3) 0.015(2) 0.008(2) 0.0056(15) 0.003(2)
C12 0.030(4) 0.035(4) 0.017(4) 0.003(3) 0.005(3) 0.017(3)
C17 0.018(2) 0.032(4) 0.022(5) 0.005(4) 0.000(4) 0.002(3)
C21 0.025(3) 0.024(3) 0.031(3) 0.004(3) 0.005(3) 0.010(3)
C22 0.033(5) 0.025(4) 0.036(5) 0.001(3) 0.008(3) 0.011(3)
C24 0.036(3) 0.036(3) 0.025(3) 0.011(3) 0.006(3) 0.008(3)
C25 0.030(4) 0.025(4) 0.040(4) -0.002(3) 0.004(3) 0.009(3)
C26 0.031(4) 0.030(3) 0.021(3) 0.006(3) 0.008(3) 0.005(3)
C27 0.036(4) 0.028(4) 0.026(4) 0.008(3) 0.009(3) 0.008(3)
C28 0.040(4) 0.038(4) 0.022(3) 0.008(3) 0.008(3) 0.005(3)
C29 0.039(4) 0.033(4) 0.028(4) 0.009(3) 0.008(3) 0.011(3)
C34 0.021(3) 0.031(4) 0.029(4) 0.007(4) 0.003(4) 0.007(3)
P4 0.018(3) 0.017(3) 0.015(2) 0.008(2) 0.0056(15) 0.003(2)
C37 0.035(4) 0.035(4) 0.026(4) 0.013(3) 0.008(3) 0.004(3)
C38 0.036(3) 0.036(3) 0.025(3) 0.011(3) 0.006(3) 0.008(3)
C39 0.032(4) 0.041(4) 0.026(4) 0.007(3) 0.000(3) 0.005(3)
C40 0.030(4) 0.029(4) 0.025(4) 0.007(3) 0.000(3) 0.003(3)
C41 0.028(3) 0.031(3) 0.024(3) 0.008(3) 0.003(3) 0.006(3)
C42 0.025(3) 0.024(3) 0.031(3) 0.004(3) 0.005(3) 0.010(3)
C43 0.030(4) 0.035(4) 0.017(4) 0.003(3) 0.005(3) 0.017(3)
C44 0.018(2) 0.032(4) 0.022(5) 0.005(4) 0.000(4) 0.002(3)
C45 0.021(3) 0.031(4) 0.029(4) 0.007(4) 0.003(4) 0.007(3)
C46 0.033(5) 0.025(4) 0.036(5) 0.001(3) 0.008(3) 0.011(3)
C47 0.030(4) 0.025(4) 0.040(4) -0.002(3) 0.004(3) 0.009(3)
S4 0.027(2) 0.037(2) 0.026(2) 0.0150(19) 0.0081(17) 0.0080(18)
F10 0.052(7) 0.038(6) 0.050(7) 0.020(5) 0.020(5) 0.012(6)
F11 0.046(6) 0.037(6) 0.046(6) 0.007(5) 0.016(5) 0.012(5)
F12 0.035(5) 0.039(7) 0.048(8) 0.006(6) 0.007(5) 0.004(6)
O11 0.043(6) 0.044(8) 0.035(6) 0.013(6) 0.019(5) 0.013(7)
O12 0.032(6) 0.049(8) 0.030(7) 0.023(6) 0.003(6) 0.008(6)
O13 0.031(7) 0.033(6) 0.026(6) 0.005(5) 0.005(5) 0.010(5)
C51 0.035(4) 0.037(4) 0.039(4) 0.011(3) 0.010(3) 0.008(3)
S3 0.0322(19) 0.0212(10) 0.0281(10) 0.0095(8) 0.0135(13) 0.0114(13)
F7 0.046(4) 0.056(4) 0.040(4) 0.021(3) 0.014(3) 0.002(3)
F8 0.059(4) 0.049(4) 0.040(4) -0.001(3) 0.019(3) 0.014(3)
F9 0.027(3) 0.074(4) 0.044(4) 0.018(3) 0.013(3) -0.001(3)
O8 0.032(4) 0.026(3) 0.039(4) 0.012(3) 0.009(3) 0.008(3)
O9 0.036(4) 0.040(5) 0.038(5) 0.020(4) 0.007(4) 0.015(4)
O10 0.053(5) 0.021(3) 0.042(5) 0.004(3) 0.024(4) 0.008(3)
C50 0.033(3) 0.035(3) 0.031(3) 0.009(2) 0.015(2) 0.008(3)
S1 0.0322(19) 0.0212(10) 0.0281(10) 0.0095(8) 0.0135(13) 0.0114(13)
F1 0.046(4) 0.056(4) 0.040(4) 0.021(3) 0.014(3) 0.002(3)
F2 0.059(4) 0.049(4) 0.040(4) -0.001(3) 0.019(3) 0.014(3)
F3 0.027(3) 0.074(4) 0.044(4) 0.018(3) 0.013(3) -0.001(3)
O2 0.032(4) 0.026(3) 0.039(4) 0.012(3) 0.009(3) 0.008(3)
O3 0.036(4) 0.040(5) 0.038(5) 0.020(4) 0.007(4) 0.015(4)
O4 0.053(5) 0.021(3) 0.042(5) 0.004(3) 0.024(4) 0.008(3)
C48 0.033(3) 0.035(3) 0.031(3) 0.009(2) 0.015(2) 0.008(3)
S5 0.027(2) 0.037(2) 0.047(3) -0.001(2) 0.004(2) 0.0056(18)
F13 0.031(5) 0.038(5) 0.047(6) 0.011(5) 0.011(4) -0.002(5)
F14 0.058(6) 0.041(5) 0.046(6) 0.013(4) 0.015(5) 0.007(5)
F15 0.065(7) 0.039(6) 0.057(7) 0.021(5) 0.001(6) 0.012(5)
O14 0.033(6) 0.042(7) 0.049(8) -0.002(7) 0.006(6) 0.007(6)
O15 0.024(7) 0.031(6) 0.036(8) 0.006(6) 0.010(6) 0.001(5)
O16 0.036(6) 0.045(7) 0.050(7) 0.008(6) -0.003(6) 0.009(6)
C52 0.036(4) 0.036(4) 0.041(4) 0.012(3) 0.007(3) 0.007(3)
S6 0.030(2) 0.0237(19) 0.026(2) 0.0047(16) 0.0040(17) 0.0064(16)
F16 0.062(6) 0.044(4) 0.035(6) 0.012(5) 0.005(5) 0.011(5)
F17 0.040(5) 0.053(7) 0.041(7) 0.003(6) 0.010(4) 0.009(5)
F18 0.046(5) 0.055(6) 0.039(5) -0.011(5) 0.010(5) 0.007(5)
O17 0.051(5) 0.042(6) 0.043(6) 0.008(5) 0.007(5) -0.007(5)
O18 0.054(6) 0.029(5) 0.036(6) 0.002(5) 0.013(5) 0.011(5)
O19 0.025(6) 0.028(5) 0.037(6) 0.013(5) 0.009(5) 0.005(5)
C53 0.041(3) 0.037(3) 0.033(3) 0.006(3) 0.013(3) 0.010(3)
S2 0.0186(11) 0.0227(12) 0.0242(12) 0.0035(10) 0.0046(10) 0.0038(9)
F4 0.038(5) 0.061(7) 0.024(4) 0.014(4) 0.001(4) 0.003(4)
F5 0.051(5) 0.034(5) 0.035(4) 0.009(4) 0.028(4) 0.015(4)
F6 0.070(6) 0.040(5) 0.039(4) 0.021(4) 0.024(4) 0.024(4)
O5 0.032(5) 0.024(4) 0.028(5) 0.004(4) 0.010(4) 0.003(4)
O6 0.021(4) 0.041(5) 0.016(4) -0.002(4) 0.006(3) 0.006(4)
O7 0.027(4) 0.033(5) 0.044(6) 0.007(4) 0.004(4) 0.006(3)
C49 0.035(3) 0.032(3) 0.033(3) 0.011(3) 0.012(3) 0.013(3)

loop_
_atom_type_symbol
_atom_type_description
_atom_type_scat_dispersion_real
_atom_type_scat_dispersion_imag
_atom_type_scat_source
C C 0.0033 0.0016 'International Tables Vol C Tables 4.2.6.8 and 6.1.1.4'
H H 0.0000 0.0000 'International Tables Vol C Tables 4.2.6.8 and 6.1.1.4'
F F 0.0171 0.0103 'International Tables Vol C Tables 4.2.6.8 and 6.1.1.4'
Fe Fe 0.3463 0.8444 'International Tables Vol C Tables 4.2.6.8 and 6.1.1.4'
O O 0.0106 0.0060 'International Tables Vol C Tables 4.2.6.8 and 6.1.1.4'
P P 0.1023 0.0942 'International Tables Vol C Tables 4.2.6.8 and 6.1.1.4'
Pt Pt -1.7033 8.3905 'International Tables Vol C Tables 4.2.6.8 and 6.1.1.4'
S S 0.1246 0.1234 'International Tables Vol C Tables 4.2.6.8 and 6.1.1.4'

loop_
_geom_angle_atom_site_label_1
_geom_angle_atom_site_label_2
_geom_angle_atom_site_label_3
_geom_angle
_geom_angle_site_symmetry_1
_geom_angle_site_symmetry_3
_geom_angle_publ_flag
P1 Pt1 Fe1 77.65(4) . . ?
P2 Pt1 Fe1 171.10(4) . . ?
P2 Pt1 P1 103.02(5) . . ?
P2 Pt1 P3 102.9(3) . . ?
P2 Pt1 P4 96.9(4) . . ?
P3 Pt1 Fe1 76.5(3) . . ?
P3 Pt1 P1 154.0(3) . . ?
P4 Pt1 Fe1 83.0(4) . . ?
P4 Pt1 P1 160.1(4) . . ?
C1 Fe1 Pt1 67.75(13) . . ?
C2 Fe1 Pt1 74.78(14) . . ?
C2 Fe1 C1 40.51(18) . . ?
C3 Fe1 Pt1 68.64(14) . . ?
C3 Fe1 C1 136.37(19) . . ?
C3 Fe1 C2 123.8(2) . . ?
C5 Fe1 Pt1 113.48(16) . . ?
C5 Fe1 C1 67.5(2) . . ?
C5 Fe1 C2 39.6(2) . . ?
C5 Fe1 C3 131.9(2) . . ?
C5 Fe1 C6 102.2(3) . . ?
C5 Fe1 C9 169.7(2) . . ?
C5 Fe1 C15 136.5(2) . . ?
C6 Fe1 Pt1 104.91(15) . . ?
C6 Fe1 C1 161.2(2) . . ?
C6 Fe1 C2 121.8(2) . . ?
C6 Fe1 C3 39.9(2) . . ?
C6 Fe1 C9 67.6(2) . . ?
C6 Fe1 C15 67.3(2) . . ?
C8 Fe1 Pt1 102.77(16) . . ?
C8 Fe1 C1 40.08(19) . . ?
C8 Fe1 C2 67.55(19) . . ?
C8 Fe1 C3 160.3(2) . . ?
C8 Fe1 C5 67.6(2) . . ?
C8 Fe1 C6 152.3(2) . . ?
C8 Fe1 C9 120.6(2) . . ?
C8 Fe1 C15 101.6(2) . . ?
C9 Fe1 Pt1 72.20(15) . . ?
C9 Fe1 C1 122.8(2) . . ?
C9 Fe1 C2 147.0(2) . . ?
C9 Fe1 C3 40.6(2) . . ?
C10 Fe1 Pt1 134.78(19) . . ?
C10 Fe1 C1 67.5(2) . . ?
C10 Fe1 C2 67.2(2) . . ?
C10 Fe1 C3 155.1(2) . . ?
C10 Fe1 C5 40.2(2) . . ?
C10 Fe1 C6 115.4(2) . . ?
C10 Fe1 C8 40.3(2) . . ?
C10 Fe1 C9 141.5(2) . . ?
C10 Fe1 C14 90.9(3) . . ?
C10 Fe1 C15 104.0(2) . . ?
C14 Fe1 Pt1 134.21(19) . . ?
C14 Fe1 C1 155.2(2) . . ?
C14 Fe1 C2 142.4(2) . . ?
C14 Fe1 C3 67.1(2) . . ?
C14 Fe1 C5 104.3(3) . . ?
C14 Fe1 C6 40.1(2) . . ?
C14 Fe1 C8 115.2(2) . . ?
C14 Fe1 C9 67.0(2) . . ?
C14 Fe1 C15 40.0(2) . . ?
C15 Fe1 Pt1 110.03(18) . . ?
C15 Fe1 C1 131.1(2) . . ?
C15 Fe1 C2 169.1(2) . . ?
C15 Fe1 C3 67.0(2) . . ?
C15 Fe1 C9 39.3(2) . . ?
C3 P1 Pt1 88.34(17) . . ?
C3 P1 C7 109.5(2) . . ?
C3 P1 C11 107.6(3) . . ?
C7 P1 Pt1 124.3(2) . . ?
C11 P1 Pt1 118.3(2) . . ?
C11 P1 C7 106.0(3) . . ?
O1 P2 Pt1 109.68(16) . . ?
O1 P2 C33 104.3(3) . . ?
O1 P2 C36 107.9(3) . . ?
C33 P2 Pt1 112.1(2) . . ?
C36 P2 Pt1 115.1(3) . . ?
C36 P2 C33 107.1(4) . . ?
P2 O1 H1 109.5 . . ?
C2 C1 Fe1 69.3(3) . . ?
C2 C1 P3 124.8(6) . . ?
C2 C1 P4 120.6(6) . . ?
C8 C1 Fe1 68.3(3) . . ?
C8 C1 C2 106.6(4) . . ?
C8 C1 P3 126.6(5) . . ?
C8 C1 P4 131.5(6) . . ?
P3 C1 Fe1 114.6(7) . . ?
P4 C1 Fe1 116.9(8) . . ?
Fe1 C2 H2 126.3 . . ?
C1 C2 Fe1 70.2(3) . . ?
C1 C2 H2 126.0 . . ?
C5 C2 Fe1 69.0(3) . . ?
C5 C2 C1 107.9(4) . . ?
C5 C2 H2 126.0 . . ?
P1 C3 Fe1 114.0(3) . . ?
C6 C3 Fe1 69.1(3) . . ?
C6 C3 P1 130.2(4) . . ?
C6 C3 C9 107.3(5) . . ?
C9 C3 Fe1 69.6(3) . . ?
C9 C3 P1 120.5(4) . . ?
C26 C4 P3 123.4(7) . . ?
C26 C4 C27 123.6(7) . . ?
C27 C4 P3 113.0(7) . . ?
C40 C4 P4 122.0(9) . . ?
C40 C4 C41 114.7(6) . . ?
C41 C4 P4 122.9(9) . . ?
Fe1 C5 H5 125.3 . . ?
C2 C5 Fe1 71.3(3) . . ?
C2 C5 H5 125.7 . . ?
C2 C5 C10 108.6(5) . . ?
C10 C5 Fe1 69.3(3) . . ?
C10 C5 H5 125.7 . . ?
Fe1 C6 H6 124.9 . . ?
C3 C6 Fe1 71.0(3) . . ?
C3 C6 H6 126.0 . . ?
C14 C6 Fe1 69.7(3) . . ?
C14 C6 C3 108.0(5) . . ?
C14 C6 H6 126.0 . . ?
C16 C7 P1 120.2(5) . . ?
C16 C7 C20 119.8(6) . . ?
C20 C7 P1 119.8(4) . . ?
Fe1 C8 H8 125.0 . . ?
C1 C8 Fe1 71.6(3) . . ?
C1 C8 H8 125.8 . . ?
C10 C8 Fe1 69.2(3) . . ?
C10 C8 C1 108.4(4) . . ?
C10 C8 H8 125.8 . . ?
Fe1 C9 H9 125.6 . . ?
C3 C9 Fe1 69.8(3) . . ?
C3 C9 H9 126.2 . . ?
C15 C9 Fe1 70.0(3) . . ?
C15 C9 C3 107.6(5) . . ?
C15 C9 H9 126.2 . . ?
Fe1 C10 H10 124.8 . . ?
C5 C10 Fe1 70.5(3) . . ?
C5 C10 C8 108.4(5) . . ?
C5 C10 H10 125.8 . . ?
C8 C10 Fe1 70.4(3) . . ?
C8 C10 H10 125.8 . . ?
C13 C11 P1 121.3(4) . . ?
C13 C11 C18 119.7(6) . . ?
C18 C11 P1 119.0(5) . . ?
C11 C13 H13 119.8 . . ?
C11 C13 C30 120.4(6) . . ?
C30 C13 H13 119.8 . . ?
Fe1 C14 H14 124.9 . . ?
C6 C14 Fe1 70.2(3) . . ?
C6 C14 H14 125.8 . . ?
C6 C14 C15 108.4(5) . . ?
C15 C14 Fe1 70.7(3) . . ?
C15 C14 H14 125.8 . . ?
Fe1 C15 H15 125.9 . . ?
C9 C15 Fe1 70.7(3) . . ?
C9 C15 C14 108.6(5) . . ?
C9 C15 H15 125.7 . . ?
C14 C15 Fe1 69.2(3) . . ?
C14 C15 H15 125.7 . . ?
C7 C16 H16 120.2 . . ?
C7 C16 C31 119.5(6) . . ?
C31 C16 H16 120.2 . . ?
C11 C18 H18 120.5 . . ?
C11 C18 C32 118.9(7) . . ?
C32 C18 H18 120.5 . . ?
C23 C19 H19 120.2 . . ?
C23 C19 C31 119.6(6) . . ?
C31 C19 H19 120.2 . . ?
C7 C20 H20 120.2 . . ?
C7 C20 C23 119.5(7) . . ?
C23 C20 H20 120.2 . . ?
C19 C23 C20 120.6(7) . . ?
C19 C23 H23 119.7 . . ?
C20 C23 H23 119.7 . . ?
C13 C30 H30 120.0 . . ?
C35 C30 C13 120.0(7) . . ?
C35 C30 H30 120.0 . . ?
C16 C31 H31 119.6 . . ?
C19 C31 C16 120.9(6) . . ?
C19 C31 H31 119.6 . . ?
C18 C32 H32 119.7 . . ?
C35 C32 C18 120.6(7) . . ?
C35 C32 H32 119.7 . . ?
P2 C33 H33A 109.5 . . ?
P2 C33 H33B 109.5 . . ?
P2 C33 H33C 109.5 . . ?
H33A C33 H33B 109.5 . . ?
H33A C33 H33C 109.5 . . ?
H33B C33 H33C 109.5 . . ?
C30 C35 C32 120.2(6) . . ?
C30 C35 H35 119.9 . . ?
C32 C35 H35 119.9 . . ?
P2 C36 H36A 109.5 . . ?
P2 C36 H36B 109.5 . . ?
P2 C36 H36C 109.5 . . ?
H36A C36 H36B 109.5 . . ?
H36A C36 H36C 109.5 . . ?
H36B C36 H36C 109.5 . . ?
C1 P3 Pt1 90.4(7) . . ?
C1 P3 C4 108.7(10) . . ?
C1 P3 C12 106.7(7) . . ?
C4 P3 Pt1 117.9(6) . . ?
C12 P3 Pt1 125.3(10) . . ?
C12 P3 C4 105.3(9) . . ?
C17 C12 P3 118.7(10) . . ?
C17 C12 C21 119.7(10) . . ?
C21 C12 P3 120.3(10) . . ?
C12 C17 H17 120.4 . . ?
C12 C17 C34 119.2(9) . . ?
C34 C17 H17 120.4 . . ?
C12 C21 H21 119.7 . . ?
C25 C21 C12 120.6(9) . . ?
C25 C21 H21 119.7 . . ?
C25 C22 H22 119.6 . . ?
C34 C22 H22 119.6 . . ?
C34 C22 C25 120.8(8) . . ?
C28 C24 H24 120.5 . . ?
C29 C24 H24 120.5 . . ?
C29 C24 C28 119.0(11) . . ?
C21 C25 C22 118.8(8) . . ?
C21 C25 H25 120.6 . . ?
C22 C25 H25 120.6 . . ?
C4 C26 H26 120.8 . . ?
C4 C26 C28 118.4(9) . . ?
C28 C26 H26 120.8 . . ?
C4 C27 H27 121.1 . . ?
C29 C27 C4 117.8(9) . . ?
C29 C27 H27 121.1 . . ?
C24 C28 H28 119.6 . . ?
C26 C28 C24 120.7(10) . . ?
C26 C28 H28 119.6 . . ?
C24 C29 H29 119.8 . . ?
C27 C29 C24 120.5(10) . . ?
C27 C29 H29 119.8 . . ?
C17 C34 H34 119.9 . . ?
C22 C34 C17 120.2(8) . . ?
C22 C34 H34 119.9 . . ?
C1 P4 Pt1 85.3(8) . . ?
C4 P4 Pt1 127.4(9) . . ?
C4 P4 C1 107.5(13) . . ?
C4 P4 C43 113.8(13) . . ?
C43 P4 Pt1 112.4(13) . . ?
C43 P4 C1 102.5(7) . . ?
C38 C37 H37 120.3 . . ?
C38 C37 C41 119.5(10) . . ?
C41 C37 H37 120.3 . . ?
C37 C38 H38 119.4 . . ?
C37 C38 C39 121.2(10) . . ?
C39 C38 H38 119.4 . . ?
C38 C39 H39 120.5 . . ?
C40 C39 C38 119.1(10) . . ?
C40 C39 H39 120.5 . . ?
C4 C40 H40 118.4 . . ?
C39 C40 C4 123.1(9) . . ?
C39 C40 H40 118.4 . . ?
C4 C41 H41 118.8 . . ?
C37 C41 C4 122.3(9) . . ?
C37 C41 H41 118.8 . . ?
C43 C42 H42 120.7 . . ?
C43 C42 C47 118.5(12) . . ?
C47 C42 H42 120.7 . . ?
C42 C43 P4 117.2(14) . . ?
C44 C43 P4 119.9(14) . . ?
C44 C43 C42 122.8(14) . . ?
C43 C44 H44 121.3 . . ?
C45 C44 C43 117.4(12) . . ?
C45 C44 H44 121.3 . . ?
C44 C45 H45 119.8 . . ?
C46 C45 C44 120.5(11) . . ?
C46 C45 H45 119.8 . . ?
C45 C46 H46 118.9 . . ?
C45 C46 C47 122.1(11) . . ?
C47 C46 H46 118.9 . . ?
C42 C47 H47 120.9 . . ?
C46 C47 C42 118.2(11) . . ?
C46 C47 H47 120.9 . . ?
O11 S4 O13 115.2(11) . . ?
O11 S4 C51 104.0(9) . . ?
O12 S4 O11 113.2(15) . . ?
O12 S4 O13 112.7(13) . . ?
O12 S4 C51 107.1(12) . . ?
O13 S4 C51 103.4(8) . . ?
F10 C51 S4 111.7(12) . . ?
F10 C51 F11 106.9(13) . . ?
F10 C51 F12 106.9(15) . . ?
F11 C51 S4 110.7(11) . . ?
F12 C51 S4 112.6(12) . . ?
F12 C51 F11 107.6(14) . . ?
O8 S3 C50 104.5(12) . . ?
O9 S3 O8 117.1(15) . . ?
O9 S3 O10 112.6(16) . . ?
O9 S3 C50 102.3(13) . . ?
O10 S3 O8 116.1(17) . . ?
O10 S3 C50 101.3(14) . . ?
F7 C50 S3 112.1(13) . . ?
F7 C50 F8 106.1(16) . . ?
F8 C50 S3 112.1(14) . . ?
F9 C50 S3 112.3(12) . . ?
F9 C50 F7 110.1(16) . . ?
F9 C50 F8 103.6(16) . . ?
O2 S1 C48 102.0(11) . . ?
O3 S1 O2 112.6(13) . . ?
O3 S1 C48 104.1(9) . . ?
O4 S1 O2 113.0(12) . . ?
O4 S1 O3 118.9(11) . . ?
O4 S1 C48 103.8(8) . . ?
F1 C48 S1 109.5(8) . . ?
F2 C48 S1 110.9(8) . . ?
F2 C48 F1 107.6(9) . . ?
F2 C48 F3 108.5(9) . . ?
F3 C48 S1 111.4(8) . . ?
F3 C48 F1 108.8(9) . . ?
O14 S5 C52 103.2(10) . . ?
O15 S5 O14 114.5(13) . . ?
O15 S5 C52 102.2(9) . . ?
O16 S5 O14 116.5(12) . . ?
O16 S5 O15 114.1(12) . . ?
O16 S5 C52 103.8(11) . . ?
F13 C52 S5 111.6(10) . . ?
F13 C52 F14 106.8(12) . . ?
F13 C52 F15 108.2(13) . . ?
F14 C52 S5 110.7(10) . . ?
F15 C52 S5 113.0(11) . . ?
F15 C52 F14 106.2(12) . . ?
O17 S6 O18 116.3(9) . . ?
O17 S6 O19 116.4(13) . . ?
O17 S6 C53 101.9(7) . . ?
O18 S6 O19 113.2(13) . . ?
O18 S6 C53 102.7(7) . . ?
O19 S6 C53 103.5(12) . . ?
F16 C53 S6 111.0(9) . . ?
F17 C53 S6 107.6(10) . . ?
F17 C53 F16 110.2(13) . . ?
F17 C53 F18 107.1(13) . . ?
F18 C53 S6 112.7(10) . . ?
F18 C53 F16 108.1(12) . . ?
O5 S2 O6 113.3(8) . . ?
O5 S2 O7 116.4(7) . . ?
O5 S2 C49 102.4(7) . . ?
O6 S2 C49 103.1(5) . . ?
O7 S2 O6 115.3(7) . . ?
O7 S2 C49 103.8(6) . . ?
F4 C49 S2 112.9(9) . . ?
F4 C49 F5 108.5(11) . . ?
F4 C49 F6 102.9(10) . . ?
F5 C49 S2 112.6(8) . . ?
F6 C49 S2 112.1(8) . . ?
F6 C49 F5 107.2(9) . . ?

loop_
_geom_bond_atom_site_label_1
_geom_bond_atom_site_label_2
_geom_bond_distance
_geom_bond_site_symmetry_2
_geom_bond_publ_flag
Pt1 Fe1 2.8592(7) . ?
Pt1 P1 2.2887(12) . ?
Pt1 P2 2.2040(13) . ?
Pt1 P3 2.268(19) . ?
Pt1 P4 2.27(3) . ?
Fe1 C1 2.110(5) . ?
Fe1 C2 2.097(5) . ?
Fe1 C3 2.092(5) . ?
Fe1 C5 2.068(5) . ?
Fe1 C6 2.068(6) . ?
Fe1 C8 2.067(5) . ?
Fe1 C9 2.089(5) . ?
Fe1 C10 2.051(6) . ?
Fe1 C14 2.061(6) . ?
Fe1 C15 2.081(5) . ?
P1 C3 1.787(5) . ?
P1 C7 1.807(5) . ?
P1 C11 1.802(6) . ?
P2 O1 1.588(4) . ?
P2 C33 1.820(7) . ?
P2 C36 1.755(7) . ?
O1 H1 0.8400 . ?
C1 C2 1.456(6) . ?
C1 C8 1.432(7) . ?
C1 P3 1.693(14) . ?
C1 P4 1.906(18) . ?
C2 H2 0.9500 . ?
C2 C5 1.412(8) . ?
C3 C6 1.420(7) . ?
C3 C9 1.450(7) . ?
C4 P3 1.876(16) . ?
C4 C26 1.343(10) . ?
C4 C27 1.390(11) . ?
C4 P4 1.69(2) . ?
C4 C40 1.420(11) . ?
C4 C41 1.439(11) . ?
C5 H5 0.9500 . ?
C5 C10 1.415(8) . ?
C6 H6 0.9500 . ?
C6 C14 1.416(8) . ?
C7 C16 1.374(8) . ?
C7 C20 1.379(9) . ?
C8 H8 0.9500 . ?
C8 C10 1.419(8) . ?
C9 H9 0.9500 . ?
C9 C15 1.402(8) . ?
C10 H10 0.9500 . ?
C11 C13 1.379(8) . ?
C11 C18 1.398(8) . ?
C13 H13 0.9500 . ?
C13 C30 1.400(8) . ?
C14 H14 0.9500 . ?
C14 C15 1.418(9) . ?
C15 H15 0.9500 . ?
C16 H16 0.9500 . ?
C16 C31 1.384(9) . ?
C18 H18 0.9500 . ?
C18 C32 1.402(10) . ?
C19 H19 0.9500 . ?
C19 C23 1.354(11) . ?
C19 C31 1.370(11) . ?
C20 H20 0.9500 . ?
C20 C23 1.394(10) . ?
C23 H23 0.9500 . ?
C30 H30 0.9500 . ?
C30 C35 1.363(11) . ?
C31 H31 0.9500 . ?
C32 H32 0.9500 . ?
C32 C35 1.380(12) . ?
C33 H33A 0.9800 . ?
C33 H33B 0.9800 . ?
C33 H33C 0.9800 . ?
C35 H35 0.9500 . ?
C36 H36A 0.9800 . ?
C36 H36B 0.9800 . ?
C36 H36C 0.9800 . ?
P3 C12 1.815(10) . ?
C12 C17 1.385(12) . ?
C12 C21 1.409(12) . ?
C17 H17 0.9500 . ?
C17 C34 1.406(12) . ?
C21 H21 0.9500 . ?
C21 C25 1.391(10) . ?
C22 H22 0.9500 . ?
C22 C25 1.393(11) . ?
C22 C34 1.388(11) . ?
C24 H24 0.9500 . ?
C24 C28 1.398(16) . ?
C24 C29 1.394(16) . ?
C25 H25 0.9500 . ?
C26 H26 0.9500 . ?
C26 C28 1.390(14) . ?
C27 H27 0.9500 . ?
C27 C29 1.387(14) . ?
C28 H28 0.9500 . ?
C29 H29 0.9500 . ?
C34 H34 0.9500 . ?
P4 C43 1.817(13) . ?
C37 H37 0.9500 . ?
C37 C38 1.375(16) . ?
C37 C41 1.387(13) . ?
C38 H38 0.9500 . ?
C38 C39 1.394(17) . ?
C39 H39 0.9500 . ?
C39 C40 1.381(14) . ?
C40 H40 0.9500 . ?
C41 H41 0.9500 . ?
C42 H42 0.9500 . ?
C42 C43 1.395(15) . ?
C42 C47 1.399(12) . ?
C43 C44 1.389(15) . ?
C44 H44 0.9500 . ?
C44 C45 1.388(14) . ?
C45 H45 0.9500 . ?
C45 C46 1.374(14) . ?
C46 H46 0.9500 . ?
C46 C47 1.395(14) . ?
C47 H47 0.9500 . ?
S4 O11 1.440(12) . ?
S4 O12 1.436(13) . ?
S4 O13 1.441(11) . ?
S4 C51 1.794(14) . ?
F10 C51 1.324(12) . ?
F11 C51 1.332(12) . ?
F12 C51 1.331(13) . ?
S3 O8 1.465(16) . ?
S3 O9 1.444(16) . ?
S3 O10 1.444(17) . ?
S3 C50 1.819(17) . ?
F7 C50 1.332(16) . ?
F8 C50 1.346(16) . ?
F9 C50 1.329(16) . ?
S1 O2 1.485(14) . ?
S1 O3 1.443(12) . ?
S1 O4 1.428(11) . ?
S1 C48 1.814(12) . ?
F1 C48 1.345(11) . ?
F2 C48 1.314(12) . ?
F3 C48 1.321(11) . ?
S5 O14 1.448(12) . ?
S5 O15 1.447(13) . ?
S5 O16 1.443(12) . ?
S5 C52 1.822(13) . ?
F13 C52 1.314(12) . ?
F14 C52 1.328(12) . ?
F15 C52 1.323(12) . ?
S6 O17 1.415(11) . ?
S6 O18 1.431(11) . ?
S6 O19 1.445(13) . ?
S6 C53 1.837(13) . ?
F16 C53 1.342(12) . ?
F17 C53 1.332(12) . ?
F18 C53 1.337(11) . ?
S2 O5 1.440(11) . ?
S2 O6 1.452(10) . ?
S2 O7 1.442(10) . ?
S2 C49 1.802(10) . ?
F4 C49 1.314(13) . ?
F5 C49 1.349(12) . ?
F6 C49 1.335(12) . ?

loop_
_geom_torsion_atom_site_label_1
_geom_torsion_atom_site_label_2
_geom_torsion_atom_site_label_3
_geom_torsion_atom_site_label_4
_geom_torsion
_geom_torsion_site_symmetry_1
_geom_torsion_site_symmetry_2
_geom_torsion_site_symmetry_3
_geom_torsion_site_symmetry_4
_geom_torsion_publ_flag
Pt1 P1 C3 Fe1 -33.1(2) . . . . ?
Pt1 P1 C3 C6 -115.4(5) . . . . ?
Pt1 P1 C3 C9 46.5(4) . . . . ?
Pt1 P1 C7 C16 106.2(5) . . . . ?
Pt1 P1 C7 C20 -68.5(6) . . . . ?
Pt1 P1 C11 C13 -20.7(5) . . . . ?
Pt1 P1 C11 C18 158.9(4) . . . . ?
Pt1 P3 C12 C17 -14.7(13) . . . . ?
Pt1 P3 C12 C21 152.2(10) . . . . ?
Pt1 P4 C43 C42 174.9(10) . . . . ?
Pt1 P4 C43 C44 -8.2(11) . . . . ?
Fe1 C1 C2 C5 -59.0(4) . . . . ?
Fe1 C1 C8 C10 59.7(4) . . . . ?
Fe1 C1 P3 Pt1 -32.5(5) . . . . ?
Fe1 C1 P3 C4 -152.2(6) . . . . ?
Fe1 C1 P3 C12 94.8(10) . . . . ?
Fe1 C2 C5 C10 -59.5(4) . . . . ?
Fe1 C3 C6 C14 60.1(4) . . . . ?
Fe1 C3 C9 C15 -60.1(4) . . . . ?
Fe1 C5 C10 C8 -60.5(4) . . . . ?
Fe1 C6 C14 C15 60.7(4) . . . . ?
Fe1 C8 C10 C5 60.6(4) . . . . ?
Fe1 C9 C15 C14 -59.1(4) . . . . ?
Fe1 C14 C15 C9 60.0(4) . . . . ?
P1 C3 C6 Fe1 104.3(5) . . . . ?
P1 C3 C6 C14 164.4(5) . . . . ?
P1 C3 C9 Fe1 -106.5(4) . . . . ?
P1 C3 C9 C15 -166.6(4) . . . . ?
P1 C7 C16 C31 -175.0(5) . . . . ?
P1 C7 C20 C23 174.2(7) . . . . ?
P1 C11 C13 C30 -179.5(4) . . . . ?
P1 C11 C18 C32 179.8(5) . . . . ?
C1 C2 C5 Fe1 59.7(4) . . . . ?
C1 C2 C5 C10 0.2(7) . . . . ?
C1 C8 C10 Fe1 -61.2(4) . . . . ?
C1 C8 C10 C5 -0.6(6) . . . . ?
C1 P3 C12 C17 -117.4(12) . . . . ?
C1 P3 C12 C21 49.4(15) . . . . ?
C1 P4 C43 C42 84.9(13) . . . . ?
C1 P4 C43 C44 -98.2(13) . . . . ?
C2 C1 C8 Fe1 -59.0(3) . . . . ?
C2 C1 C8 C10 0.7(6) . . . . ?
C2 C1 P3 Pt1 48.6(8) . . . . ?
C2 C1 P3 C4 -71.1(11) . . . . ?
C2 C1 P3 C12 175.9(7) . . . . ?
C2 C5 C10 Fe1 60.7(4) . . . . ?
C2 C5 C10 C8 0.2(7) . . . . ?
C3 P1 C7 C16 -152.0(5) . . . . ?
C3 P1 C7 C20 33.3(7) . . . . ?
C3 P1 C11 C13 -118.5(5) . . . . ?
C3 P1 C11 C18 61.1(5) . . . . ?
C3 C6 C14 Fe1 -60.9(4) . . . . ?
C3 C6 C14 C15 -0.3(7) . . . . ?
C3 C9 C15 Fe1 59.9(3) . . . . ?
C3 C9 C15 C14 0.9(6) . . . . ?
C4 P3 C12 C17 127.2(12) . . . . ?
C4 P3 C12 C21 -65.9(11) . . . . ?
C4 C26 C28 C24 -0.4(16) . . . . ?
C4 C27 C29 C24 1.4(16) . . . . ?
C4 P4 C43 C42 -30.9(12) . . . . ?
C4 P4 C43 C44 146.0(14) . . . . ?
C6 C3 C9 Fe1 59.0(4) . . . . ?
C6 C3 C9 C15 -1.0(6) . . . . ?
C6 C14 C15 Fe1 -60.4(4) . . . . ?
C6 C14 C15 C9 -0.4(7) . . . . ?
C7 P1 C3 Fe1 -159.2(3) . . . . ?
C7 P1 C3 C6 118.6(5) . . . . ?
C7 P1 C3 C9 -79.6(5) . . . . ?
C7 P1 C11 C13 124.4(5) . . . . ?
C7 P1 C11 C18 -56.0(5) . . . . ?
C7 C16 C31 C19 1.2(11) . . . . ?
C7 C20 C23 C19 0.5(15) . . . . ?
C8 C1 C2 Fe1 58.4(3) . . . . ?
C8 C1 C2 C5 -0.6(6) . . . . ?
C8 C1 P3 Pt1 -113.0(6) . . . . ?
C8 C1 P3 C4 127.3(6) . . . . ?
C8 C1 P3 C12 14.3(15) . . . . ?
C9 C3 C6 Fe1 -59.3(4) . . . . ?
C9 C3 C6 C14 0.8(6) . . . . ?
C11 P1 C3 Fe1 86.1(3) . . . . ?
C11 P1 C3 C6 3.8(6) . . . . ?
C11 P1 C3 C9 165.7(4) . . . . ?
C11 P1 C7 C16 -36.2(6) . . . . ?
C11 P1 C7 C20 149.1(6) . . . . ?
C11 C13 C30 C35 -0.4(9) . . . . ?
C11 C18 C32 C35 -0.3(9) . . . . ?
C13 C11 C18 C32 -0.6(9) . . . . ?
C13 C30 C35 C32 -0.6(10) . . . . ?
C16 C7 C20 C23 -0.5(12) . . . . ?
C18 C11 C13 C30 0.9(8) . . . . ?
C18 C32 C35 C30 0.9(10) . . . . ?
C20 C7 C16 C31 -0.3(10) . . . . ?
C23 C19 C31 C16 -1.2(12) . . . . ?
C31 C19 C23 C20 0.4(15) . . . . ?
P3 C1 C2 Fe1 -106.3(9) . . . . ?
P3 C1 C2 C5 -165.2(9) . . . . ?
P3 C1 C8 Fe1 105.3(9) . . . . ?
P3 C1 C8 C10 165.0(9) . . . . ?
P3 C4 C26 C28 -179.1(9) . . . . ?
P3 C4 C27 C29 178.5(9) . . . . ?
P3 C12 C17 C34 175.6(9) . . . . ?
P3 C12 C21 C25 -175.7(9) . . . . ?
C12 C17 C34 C22 -2.7(16) . . . . ?
C12 C21 C25 C22 3.1(16) . . . . ?
C17 C12 C21 C25 -9.0(17) . . . . ?
C21 C12 C17 C34 8.7(17) . . . . ?
C25 C22 C34 C17 -3.1(16) . . . . ?
C26 C4 P3 Pt1 154.9(7) . . . . ?
C26 C4 P3 C1 -104.4(9) . . . . ?
C26 C4 P3 C12 9.6(12) . . . . ?
C26 C4 C27 C29 -1.9(14) . . . . ?
C27 C4 P3 Pt1 -25.6(10) . . . . ?
C27 C4 P3 C1 75.2(10) . . . . ?
C27 C4 P3 C12 -170.9(8) . . . . ?
C27 C4 C26 C28 1.4(14) . . . . ?
C28 C24 C29 C27 -0.5(18) . . . . ?
C29 C24 C28 C26 0.0(18) . . . . ?
C34 C22 C25 C21 2.9(16) . . . . ?
P4 C1 C2 Fe1 -109.7(10) . . . . ?
P4 C1 C2 C5 -168.7(10) . . . . ?
P4 C1 C8 Fe1 107.3(11) . . . . ?
P4 C1 C8 C10 167.0(11) . . . . ?
P4 C4 C40 C39 -174.4(11) . . . . ?
P4 C4 C41 C37 176.0(11) . . . . ?
P4 C43 C44 C45 175.5(10) . . . . ?
C37 C38 C39 C40 1.8(18) . . . . ?
C38 C37 C41 C4 -2.3(16) . . . . ?
C38 C39 C40 C4 -1.1(16) . . . . ?
C40 C4 P4 Pt1 -132.5(11) . . . . ?
C40 C4 P4 C1 -34.8(14) . . . . ?
C40 C4 P4 C43 78.0(12) . . . . ?
C40 C4 C41 C37 2.9(12) . . . . ?
C41 C4 P4 Pt1 54.9(15) . . . . ?
C41 C4 P4 C1 152.5(8) . . . . ?
C41 C4 P4 C43 -94.7(12) . . . . ?
C41 C4 C40 C39 -1.2(13) . . . . ?
C41 C37 C38 C39 -0.1(18) . . . . ?
C42 C43 C44 C45 -7.8(18) . . . . ?
C43 C42 C47 C46 -4.0(17) . . . . ?
C43 C44 C45 C46 4(2) . . . . ?
C44 C45 C46 C47 -1(2) . . . . ?
C45 C46 C47 C42 1(2) . . . . ?
C47 C42 C43 P4 -175.3(10) . . . . ?
C47 C42 C43 C44 7.9(16) . . . . ?
O11 S4 C51 F10 -57.0(15) . . . . ?
O11 S4 C51 F11 -176.1(13) . . . . ?
O11 S4 C51 F12 63.3(16) . . . . ?
O12 S4 C51 F10 63.1(17) . . . . ?
O12 S4 C51 F11 -56.0(17) . . . . ?
O12 S4 C51 F12 -176.6(17) . . . . ?
O13 S4 C51 F10 -177.6(13) . . . . ?
O13 S4 C51 F11 63.3(13) . . . . ?
O13 S4 C51 F12 -57.3(14) . . . . ?
O8 S3 C50 F7 -173.8(15) . . . . ?
O8 S3 C50 F8 67.0(18) . . . . ?
O8 S3 C50 F9 -49.2(18) . . . . ?
O9 S3 C50 F7 63.7(18) . . . . ?
O9 S3 C50 F8 -55.5(18) . . . . ?
O9 S3 C50 F9 -171.7(15) . . . . ?
O10 S3 C50 F7 -53(2) . . . . ?
O10 S3 C50 F8 -172.0(18) . . . . ?
O10 S3 C50 F9 71.8(19) . . . . ?
O2 S1 C48 F1 -178.5(12) . . . . ?
O2 S1 C48 F2 62.8(13) . . . . ?
O2 S1 C48 F3 -58.1(13) . . . . ?
O3 S1 C48 F1 64.2(12) . . . . ?
O3 S1 C48 F2 -54.4(12) . . . . ?
O3 S1 C48 F3 -175.4(10) . . . . ?
O4 S1 C48 F1 -60.9(11) . . . . ?
O4 S1 C48 F2 -179.5(10) . . . . ?
O4 S1 C48 F3 59.5(11) . . . . ?
O14 S5 C52 F13 -57.9(14) . . . . ?
O14 S5 C52 F14 -176.7(13) . . . . ?
O14 S5 C52 F15 64.4(15) . . . . ?
O15 S5 C52 F13 61.2(15) . . . . ?
O15 S5 C52 F14 -57.6(14) . . . . ?
O15 S5 C52 F15 -176.6(15) . . . . ?
O16 S5 C52 F13 -179.9(13) . . . . ?
O16 S5 C52 F14 61.3(13) . . . . ?
O16 S5 C52 F15 -57.7(14) . . . . ?
O17 S6 C53 F16 -66.8(12) . . . . ?
O17 S6 C53 F17 172.6(12) . . . . ?
O17 S6 C53 F18 54.7(12) . . . . ?
O18 S6 C53 F16 54.0(13) . . . . ?
O18 S6 C53 F17 -66.7(13) . . . . ?
O18 S6 C53 F18 175.5(11) . . . . ?
O19 S6 C53 F16 172.0(16) . . . . ?
O19 S6 C53 F17 51.4(17) . . . . ?
O19 S6 C53 F18 -66.5(16) . . . . ?
O5 S2 C49 F4 -60.1(11) . . . . ?
O5 S2 C49 F5 63.1(10) . . . . ?
O5 S2 C49 F6 -175.8(10) . . . . ?
O6 S2 C49 F4 57.8(11) . . . . ?
O6 S2 C49 F5 -179.0(9) . . . . ?
O6 S2 C49 F6 -57.9(10) . . . . ?
O7 S2 C49 F4 178.4(10) . . . . ?
O7 S2 C49 F5 -58.3(10) . . . . ?
O7 S2 C49 F6 62.7(10) . . . . ?
